data_7158216
loop_
_publ_author_name
'Zhang, Cun'
'Wang, Bianlin'
'Aibibula, Paruke'
'Zhao, Jiangyu'
'Aisa, Haji Akber'

_publ_section_title
;
 Enantioselective construction of substituted pyridine and a
 seven-membered carbocyclic skeleton: biomimetic synthesis of
 (-)-rupestine D, (-)-guaipyridine, (-)-epiguaipyridine, and
 (-)-cananodine and their stereoisomers.
;
_journal_issue 32
_journal_name_full 'Organic &amp; biomolecular chemistry'
_journal_page_first 7081
_journal_page_last 7084
_journal_paper_doi 10.1039/d1ob01299a
_journal_volume 19
_journal_year 2021
_chemical_absolute_configuration rmad
_chemical_compound_source synthetic
_chemical_formula_moiety 'C15 H26 O2'
_chemical_formula_sum 'C15 H26 O2'
_chemical_formula_weight 238.36
_chemical_melting_point 313.65
_space_group_crystal_system orthorhombic
_space_group_IT_number 19
_space_group_name_Hall 'P 2ac 2ab'
_space_group_name_H-M_alt 'P 21 21 21'
_atom_sites_solution_hydrogens geom
_atom_sites_solution_primary dual
_audit_block_doi 10.5517/ccdc.csd.cc27zgxm
_audit_creation_date 2020-11-23
_audit_creation_method
;
Olex2 1.2
(compiled 2018.05.29 svn.r3508 for OlexSys, GUI svn.r5506)
;
_audit_update_record
;
2021-05-20 deposited with the CCDC.	2021-07-28 downloaded from the CCDC.
;
_cell_angle_alpha 90
_cell_angle_beta 90
_cell_angle_gamma 90
_cell_formula_units_Z 4
_cell_length_a 6.2068(2)
_cell_length_b 9.6747(3)
_cell_length_c 23.6894(6)
_cell_measurement_reflns_used 9877
_cell_measurement_temperature 160
_cell_measurement_theta_max 72.496
_cell_measurement_theta_min 3.732
_cell_volume 1422.52(7)
_computing_cell_refinement 'SAINT V8.40A (?, 2016)'
_computing_data_reduction 'SAINT V8.40A (?, 2016)'
_computing_molecular_graphics 'Olex2 (Dolomanov et al., 2009)'
_computing_publication_material 'Olex2 (Dolomanov et al., 2009)'
_computing_structure_refinement 'ShelXL (Sheldrick, 2015)'
_computing_structure_solution 'ShelXT (Sheldrick, 2015)'
_diffrn_ambient_temperature 160.0
_diffrn_measured_fraction_theta_full 0.988
_diffrn_measured_fraction_theta_max 0.987
_diffrn_measurement_device_type 'D8 VENTURE'
_diffrn_measurement_method '\f and \w scans'
_diffrn_radiation_type CuK\a
_diffrn_radiation_wavelength 1.54178
_diffrn_reflns_av_R_equivalents 0.0347
_diffrn_reflns_av_unetI/netI 0.0271
_diffrn_reflns_Laue_measured_fraction_full 0.988
_diffrn_reflns_Laue_measured_fraction_max 0.987
_diffrn_reflns_limit_h_max 7
_diffrn_reflns_limit_h_min -7
_diffrn_reflns_limit_k_max 11
_diffrn_reflns_limit_k_min -11
_diffrn_reflns_limit_l_max 28
_diffrn_reflns_limit_l_min -29
_diffrn_reflns_number 11340
_diffrn_reflns_point_group_measured_fraction_full 0.991
_diffrn_reflns_point_group_measured_fraction_max 0.985
_diffrn_reflns_theta_full 67.679
_diffrn_reflns_theta_max 72.476
_diffrn_reflns_theta_min 3.732
_diffrn_standards_number 0
_exptl_absorpt_coefficient_mu 0.555
_exptl_absorpt_correction_T_max 0.7536
_exptl_absorpt_correction_T_min 0.6305
_exptl_absorpt_correction_type multi-scan
_exptl_absorpt_process_details
'SADABS-2016/2 (Bruker,2016/2) was used for absorption correction. wR2(int) was 0.1633 before and 0.0619 after correction. The Ratio of minimum to maximum transmission is 0.8367. The \l/2 correction factor is Not present.'
_exptl_crystal_colour colourless
_exptl_crystal_colour_primary colourless
_exptl_crystal_density_diffrn 1.113
_exptl_crystal_description block
_exptl_crystal_F_000 528
_exptl_crystal_recrystallization_method 'Re-crystallisation from solvent: PE'
_exptl_crystal_size_max 0.15
_exptl_crystal_size_mid 0.08
_exptl_crystal_size_min 0.05
_refine_diff_density_max 0.158
_refine_diff_density_min -0.116
_refine_diff_density_rms 0.025
_refine_ls_abs_structure_details
;
 Flack x determined using 1053 quotients [(I+)-(I-)]/[(I+)+(I-)]
 (Parsons, Flack and Wagner, Acta Cryst. B69 (2013) 249-259).
;
_refine_ls_abs_structure_Flack -0.08(9)
_refine_ls_extinction_method none
_refine_ls_goodness_of_fit_ref 1.050
_refine_ls_hydrogen_treatment constr
_refine_ls_matrix_type full
_refine_ls_number_parameters 159
_refine_ls_number_reflns 2771
_refine_ls_number_restraints 0
_refine_ls_restrained_S_all 1.050
_refine_ls_R_factor_all 0.0331
_refine_ls_R_factor_gt 0.0310
_refine_ls_shift/su_max 0.000
_refine_ls_shift/su_mean 0.000
_refine_ls_structure_factor_coef Fsqd
_refine_ls_weighting_details 'w=1/[\s^2^(Fo^2^)+(0.0311P)^2^+0.2177P] where P=(Fo^2^+2Fc^2^)/3'
_refine_ls_weighting_scheme calc
_refine_ls_wR_factor_gt 0.0733
_refine_ls_wR_factor_ref 0.0750
_reflns_Friedel_coverage 0.695
_reflns_Friedel_fraction_full 0.994
_reflns_Friedel_fraction_max 0.981
_reflns_number_gt 2656
_reflns_number_total 2771
_reflns_threshold_expression 'I > 2\s(I)'
_cod_data_source_file d1ob01299a2.cif
_cod_data_source_block 22020929s4s4_0m
_cod_depositor_comments 'Adding full bibliography for 7158216--7158217.cif.'
_cod_database_code 7158216
_shelx_shelxl_version_number 2018/3
_shelx_space_group_comment
;
The symmetry employed for this shelxl refinement is uniquely defined
by the following loop, which should always be used as a source of
symmetry information in preference to the above space-group names.
They are only intended as comments.
;
_shelx_estimated_absorpt_t_max 0.973
_shelx_estimated_absorpt_t_min 0.921
_olex2_refinement_description
;
1. Fixed Uiso
 At 1.2 times of:
  All C(H) groups, All C(H,H) groups
 At 1.5 times of:
  All C(H,H,H) groups
2.a Ternary CH refined with riding coordinates:
 C6(H6), C3(H3)
2.b Secondary CH2 refined with riding coordinates:
 C1(H1A,H1B), C7(H7B,H7A), C2(H2A,H2B), C12(H12A,H12B)
2.c Aromatic/amide H refined with riding coordinates:
 C4(H4)
2.d Idealised Me refined as rotating group:
 C11(H11A,H11B,H11C), C14(H14A,H14B,H14C), C8(H8A,H8B,H8C), C9(H9A,H9B,H9C),
 C15(H15A,H15B,H15C)
;
_olex2_submission_special_instructions 'No special instructions were received'

loop_
_space_group_symop_operation_xyz
'x, y, z'
'-x+1/2, -y, z+1/2'
'-x, y+1/2, -z+1/2'
'x+1/2, -y+1/2, -z'

loop_
_atom_site_label
_atom_site_type_symbol
_atom_site_fract_x
_atom_site_fract_y
_atom_site_fract_z
_atom_site_U_iso_or_equiv
_atom_site_adp_type
_atom_site_occupancy
_atom_site_site_symmetry_order
_atom_site_calc_flag
_atom_site_refinement_flags_posn
_atom_site_refinement_flags_adp
_atom_site_refinement_flags_occupancy
_atom_site_disorder_assembly
_atom_site_disorder_group
O1 O 0.53097(19) 0.24896(11) 0.36162(4) 0.0312(3) Uani 1 1 d . . . . .
O2 O 0.4576(2) 0.16374(13) 0.44879(5) 0.0403(3) Uani 1 1 d . . . . .
C1 C 0.4902(3) 0.52508(17) 0.31331(7) 0.0293(4) Uani 1 1 d . . . . .
H1A H 0.647766 0.537999 0.317194 0.035 Uiso 1 1 calc R . . . .
H1B H 0.466323 0.448674 0.286231 0.035 Uiso 1 1 calc R . . . .
C5 C 0.1661(3) 0.68942(16) 0.40096(7) 0.0277(3) Uani 1 1 d . . . . .
C6 C 0.3979(2) 0.48276(15) 0.37080(6) 0.0232(3) Uani 1 1 d . . . . .
H6 H 0.250339 0.445197 0.363671 0.028 Uiso 1 1 calc R . . . .
C7 C 0.3712(3) 0.60734(16) 0.41059(6) 0.0273(3) Uani 1 1 d . . . . .
H7B H 0.372692 0.573825 0.450074 0.033 Uiso 1 1 calc R . . . .
H7A H 0.496266 0.669715 0.405696 0.033 Uiso 1 1 calc R . . . .
C2 C 0.3928(3) 0.65727(17) 0.28889(7) 0.0294(4) Uani 1 1 d . . . . .
H2A H 0.434464 0.664116 0.248644 0.035 Uiso 1 1 calc R . . . .
H2B H 0.456675 0.737442 0.308756 0.035 Uiso 1 1 calc R . . . .
C4 C 0.0706(3) 0.70796(16) 0.35131(7) 0.0289(3) Uani 1 1 d . . . . .
H4 H -0.065247 0.753141 0.352661 0.035 Uiso 1 1 calc R . . . .
C10 C 0.5277(3) 0.36692(16) 0.39921(6) 0.0259(3) Uani 1 1 d . . . . .
C12 C 0.4133(3) 0.30790(17) 0.45134(7) 0.0351(4) Uani 1 1 d . . . . .
H12A H 0.471633 0.348906 0.486444 0.042 Uiso 1 1 calc R . . . .
H12B H 0.256344 0.325600 0.449619 0.042 Uiso 1 1 calc R . . . .
C3 C 0.1469(3) 0.66752(17) 0.29304(7) 0.0294(4) Uani 1 1 d . . . . .
H3 H 0.084022 0.575313 0.283438 0.035 Uiso 1 1 calc R . . . .
C13 C 0.4570(3) 0.12882(17) 0.39048(7) 0.0326(4) Uani 1 1 d . . . . .
C11 C 0.7594(3) 0.40506(19) 0.41278(8) 0.0365(4) Uani 1 1 d . . . . .
H11A H 0.827587 0.329220 0.433584 0.055 Uiso 1 1 calc GR . . . .
H11B H 0.761693 0.489040 0.435903 0.055 Uiso 1 1 calc GR . . . .
H11C H 0.838424 0.421531 0.377599 0.055 Uiso 1 1 calc GR . . . .
C14 C 0.6152(4) 0.01180(19) 0.38176(9) 0.0464(5) Uani 1 1 d . . . . .
H14A H 0.629990 -0.006980 0.341292 0.070 Uiso 1 1 calc GR . . . .
H14B H 0.562304 -0.071278 0.400955 0.070 Uiso 1 1 calc GR . . . .
H14C H 0.755612 0.037832 0.397376 0.070 Uiso 1 1 calc GR . . . .
C8 C 0.0691(3) 0.7490(2) 0.45382(7) 0.0418(4) Uani 1 1 d . . . . .
H8A H 0.042171 0.674513 0.480972 0.063 Uiso 1 1 calc GR . . . .
H8B H -0.067098 0.794963 0.444582 0.063 Uiso 1 1 calc GR . . . .
H8C H 0.168967 0.816167 0.470334 0.063 Uiso 1 1 calc GR . . . .
C9 C 0.0621(3) 0.7741(2) 0.25055(7) 0.0430(4) Uani 1 1 d . . . . .
H9A H 0.121481 0.865325 0.259561 0.065 Uiso 1 1 calc GR . . . .
H9B H -0.095483 0.777600 0.252587 0.065 Uiso 1 1 calc GR . . . .
H9C H 0.106200 0.747433 0.212344 0.065 Uiso 1 1 calc GR . . . .
C15 C 0.2322(3) 0.0932(2) 0.37018(10) 0.0525(6) Uani 1 1 d . . . . .
H15A H 0.134180 0.169730 0.378866 0.079 Uiso 1 1 calc GR . . . .
H15B H 0.182286 0.009216 0.389236 0.079 Uiso 1 1 calc GR . . . .
H15C H 0.234774 0.077708 0.329302 0.079 Uiso 1 1 calc GR . . . .

loop_
_atom_site_aniso_label
_atom_site_aniso_U_11
_atom_site_aniso_U_22
_atom_site_aniso_U_33
_atom_site_aniso_U_23
_atom_site_aniso_U_13
_atom_site_aniso_U_12
O1 0.0432(6) 0.0183(5) 0.0320(6) 0.0001(4) 0.0061(5) -0.0006(5)
O2 0.0503(8) 0.0316(6) 0.0390(7) 0.0117(5) 0.0042(6) 0.0036(6)
C1 0.0335(9) 0.0268(8) 0.0276(8) 0.0013(6) 0.0033(6) 0.0023(7)
C5 0.0316(8) 0.0221(8) 0.0295(8) -0.0013(6) 0.0034(7) -0.0003(6)
C6 0.0249(7) 0.0209(7) 0.0238(7) -0.0008(6) 0.0001(6) -0.0009(6)
C7 0.0331(8) 0.0243(8) 0.0246(7) -0.0019(6) -0.0014(6) 0.0013(6)
C2 0.0351(8) 0.0287(8) 0.0244(7) 0.0032(6) 0.0034(6) -0.0012(7)
C4 0.0284(8) 0.0233(8) 0.0351(8) 0.0014(6) 0.0014(7) 0.0010(6)
C10 0.0296(8) 0.0219(8) 0.0264(7) -0.0016(6) 0.0007(6) 0.0006(6)
C12 0.0438(10) 0.0298(9) 0.0319(8) 0.0058(7) 0.0049(7) 0.0040(7)
C3 0.0345(9) 0.0249(8) 0.0286(8) 0.0009(6) -0.0036(7) -0.0027(7)
C13 0.0346(9) 0.0220(8) 0.0413(9) 0.0065(7) -0.0006(7) -0.0013(7)
C11 0.0306(8) 0.0333(9) 0.0455(10) 0.0027(8) -0.0078(8) 0.0017(7)
C14 0.0489(12) 0.0253(9) 0.0652(13) 0.0067(9) -0.0009(9) 0.0069(8)
C8 0.0452(10) 0.0463(10) 0.0338(9) -0.0048(8) 0.0039(8) 0.0144(9)
C9 0.0473(10) 0.0470(11) 0.0348(9) 0.0085(8) -0.0072(8) 0.0075(9)
C15 0.0393(11) 0.0387(11) 0.0793(16) 0.0061(10) -0.0090(10) -0.0071(9)

loop_
_atom_type_symbol
_atom_type_description
_atom_type_scat_dispersion_real
_atom_type_scat_dispersion_imag
_atom_type_scat_source
C C 0.0181 0.0091 'International Tables Vol C Tables 4.2.6.8 and 6.1.1.4'
H H 0.0000 0.0000 'International Tables Vol C Tables 4.2.6.8 and 6.1.1.4'
O O 0.0492 0.0322 'International Tables Vol C Tables 4.2.6.8 and 6.1.1.4'

loop_
_geom_angle_atom_site_label_1
_geom_angle_atom_site_label_2
_geom_angle_atom_site_label_3
_geom_angle
_geom_angle_site_symmetry_1
_geom_angle_site_symmetry_3
_geom_angle_publ_flag
C13 O1 C10 110.10(12) . . ?
C13 O2 C12 105.88(12) . . ?
H1A C1 H1B 107.6 . . ?
C6 C1 H1A 108.7 . . ?
C6 C1 H1B 108.7 . . ?
C2 C1 H1A 108.7 . . ?
C2 C1 H1B 108.7 . . ?
C2 C1 C6 114.33(13) . . ?
C4 C5 C7 125.30(14) . . ?
C4 C5 C8 120.42(15) . . ?
C8 C5 C7 114.26(14) . . ?
C1 C6 H6 106.8 . . ?
C1 C6 C7 112.03(12) . . ?
C1 C6 C10 112.85(12) . . ?
C7 C6 H6 106.8 . . ?
C10 C6 H6 106.8 . . ?
C10 C6 C7 111.09(12) . . ?
C5 C7 C6 114.08(13) . . ?
C5 C7 H7B 108.7 . . ?
C5 C7 H7A 108.7 . . ?
C6 C7 H7B 108.7 . . ?
C6 C7 H7A 108.7 . . ?
H7B C7 H7A 107.6 . . ?
C1 C2 H2A 108.5 . . ?
C1 C2 H2B 108.5 . . ?
C1 C2 C3 115.07(14) . . ?
H2A C2 H2B 107.5 . . ?
C3 C2 H2A 108.5 . . ?
C3 C2 H2B 108.5 . . ?
C5 C4 H4 115.3 . . ?
C5 C4 C3 129.30(15) . . ?
C3 C4 H4 115.3 . . ?
O1 C10 C6 108.26(12) . . ?
O1 C10 C12 102.02(12) . . ?
O1 C10 C11 107.95(12) . . ?
C12 C10 C6 112.44(13) . . ?
C11 C10 C6 114.33(13) . . ?
C11 C10 C12 110.98(14) . . ?
O2 C12 C10 103.96(13) . . ?
O2 C12 H12A 111.0 . . ?
O2 C12 H12B 111.0 . . ?
C10 C12 H12A 111.0 . . ?
C10 C12 H12B 111.0 . . ?
H12A C12 H12B 109.0 . . ?
C2 C3 H3 108.4 . . ?
C2 C3 C9 110.06(14) . . ?
C4 C3 C2 112.81(13) . . ?
C4 C3 H3 108.4 . . ?
C4 C3 C9 108.53(14) . . ?
C9 C3 H3 108.4 . . ?
O1 C13 C14 109.65(14) . . ?
O1 C13 C15 109.26(15) . . ?
O2 C13 O1 105.75(13) . . ?
O2 C13 C14 108.00(15) . . ?
O2 C13 C15 111.37(16) . . ?
C14 C13 C15 112.58(16) . . ?
C10 C11 H11A 109.5 . . ?
C10 C11 H11B 109.5 . . ?
C10 C11 H11C 109.5 . . ?
H11A C11 H11B 109.5 . . ?
H11A C11 H11C 109.5 . . ?
H11B C11 H11C 109.5 . . ?
C13 C14 H14A 109.5 . . ?
C13 C14 H14B 109.5 . . ?
C13 C14 H14C 109.5 . . ?
H14A C14 H14B 109.5 . . ?
H14A C14 H14C 109.5 . . ?
H14B C14 H14C 109.5 . . ?
C5 C8 H8A 109.5 . . ?
C5 C8 H8B 109.5 . . ?
C5 C8 H8C 109.5 . . ?
H8A C8 H8B 109.5 . . ?
H8A C8 H8C 109.5 . . ?
H8B C8 H8C 109.5 . . ?
C3 C9 H9A 109.5 . . ?
C3 C9 H9B 109.5 . . ?
C3 C9 H9C 109.5 . . ?
H9A C9 H9B 109.5 . . ?
H9A C9 H9C 109.5 . . ?
H9B C9 H9C 109.5 . . ?
C13 C15 H15A 109.5 . . ?
C13 C15 H15B 109.5 . . ?
C13 C15 H15C 109.5 . . ?
H15A C15 H15B 109.5 . . ?
H15A C15 H15C 109.5 . . ?
H15B C15 H15C 109.5 . . ?

loop_
_geom_bond_atom_site_label_1
_geom_bond_atom_site_label_2
_geom_bond_distance
_geom_bond_site_symmetry_2
_geom_bond_publ_flag
O1 C10 1.4476(18) . ?
O1 C13 1.4244(19) . ?
O2 C12 1.423(2) . ?
O2 C13 1.422(2) . ?
C1 H1A 0.9900 . ?
C1 H1B 0.9900 . ?
C1 C6 1.533(2) . ?
C1 C2 1.528(2) . ?
C5 C7 1.518(2) . ?
C5 C4 1.329(2) . ?
C5 C8 1.504(2) . ?
C6 H6 1.0000 . ?
C6 C7 1.539(2) . ?
C6 C10 1.535(2) . ?
C7 H7B 0.9900 . ?
C7 H7A 0.9900 . ?
C2 H2A 0.9900 . ?
C2 H2B 0.9900 . ?
C2 C3 1.533(2) . ?
C4 H4 0.9500 . ?
C4 C3 1.511(2) . ?
C10 C12 1.535(2) . ?
C10 C11 1.519(2) . ?
C12 H12A 0.9900 . ?
C12 H12B 0.9900 . ?
C3 H3 1.0000 . ?
C3 C9 1.534(2) . ?
C13 C14 1.513(2) . ?
C13 C15 1.516(3) . ?
C11 H11A 0.9800 . ?
C11 H11B 0.9800 . ?
C11 H11C 0.9800 . ?
C14 H14A 0.9800 . ?
C14 H14B 0.9800 . ?
C14 H14C 0.9800 . ?
C8 H8A 0.9800 . ?
C8 H8B 0.9800 . ?
C8 H8C 0.9800 . ?
C9 H9A 0.9800 . ?
C9 H9B 0.9800 . ?
C9 H9C 0.9800 . ?
C15 H15A 0.9800 . ?
C15 H15B 0.9800 . ?
C15 H15C 0.9800 . ?
